data_7108755
loop_
_publ_author_name
'Ping-Xin Zhou'
'Zhao-Zhao Zhou'
'Zi-Sheng Chen'
'Yu-Ying Ye'
'Lian-Biao Zhao'
'Yan-Fang Yang'
'Xiao-Feng Xia'
'Jian-Yi Luo'
'Yong-Min Liang'

_publ_section_title
;
 Palladium-catalyzed insertion of alpha-diazocarbonyl compounds for the
 synthesis of cyclic amino esters
;
_journal_name_full Chem.Commun.
_journal_page_first 561
_journal_paper_doi 10.1039/c2cc37464a
_journal_volume 49
_journal_year 2013
_chemical_formula_sum 'C25 H23 N O3'
_chemical_formula_weight 385.44
_chemical_name_systematic
;
?
;
_space_group_IT_number 14
_symmetry_cell_setting monoclinic
_symmetry_space_group_name_Hall '-P 2ybc'
_symmetry_space_group_name_H-M 'P 1 21/c 1'
_atom_sites_solution_hydrogens geom
_atom_sites_solution_primary direct
_atom_sites_solution_secondary difmap
_audit_creation_method SHELXL-97
_cell_angle_alpha 90.00
_cell_angle_beta 101.745(11)
_cell_angle_gamma 90.00
_cell_formula_units_Z 4
_cell_length_a 10.343(10)
_cell_length_b 9.614(9)
_cell_length_c 20.75(2)
_cell_measurement_reflns_used 2626
_cell_measurement_temperature 296(2)
_cell_measurement_theta_max 23.54
_cell_measurement_theta_min 2.34
_cell_volume 2020(3)
_computing_cell_refinement 'Bruker SAINT'
_computing_data_collection 'Bruker APEX2'
_computing_data_reduction 'Bruker SAINT'
_computing_molecular_graphics 'Bruker SHELXTL'
_computing_publication_material 'Bruker SHELXTL'
_computing_structure_refinement 'SHELXL-97 (Sheldrick, 2008)'
_computing_structure_solution 'SHELXS-97 (Sheldrick, 2008)'
_diffrn_ambient_temperature 296(2)
_diffrn_measured_fraction_theta_full 0.988
_diffrn_measured_fraction_theta_max 0.988
_diffrn_measurement_device_type 'Bruker APEX-II CCD'
_diffrn_measurement_method '\f and \w scans'
_diffrn_radiation_monochromator graphite
_diffrn_radiation_source 'fine-focus sealed tube'
_diffrn_radiation_type MoK\a
_diffrn_radiation_wavelength 0.71073
_diffrn_reflns_av_R_equivalents 0.0461
_diffrn_reflns_av_sigmaI/netI 0.0694
_diffrn_reflns_limit_h_max 10
_diffrn_reflns_limit_h_min -12
_diffrn_reflns_limit_k_max 9
_diffrn_reflns_limit_k_min -11
_diffrn_reflns_limit_l_max 25
_diffrn_reflns_limit_l_min -23
_diffrn_reflns_number 9053
_diffrn_reflns_theta_full 25.50
_diffrn_reflns_theta_max 25.50
_diffrn_reflns_theta_min 2.34
_exptl_absorpt_coefficient_mu 0.083
_exptl_absorpt_correction_T_max 0.9779
_exptl_absorpt_correction_T_min 0.9692
_exptl_absorpt_correction_type multi-scan
_exptl_absorpt_process_details sadabs
_exptl_crystal_colour YELLOW
_exptl_crystal_density_diffrn 1.267
_exptl_crystal_density_method 'not measured'
_exptl_crystal_description BLOCK
_exptl_crystal_F_000 816
_exptl_crystal_size_max 0.38
_exptl_crystal_size_mid 0.35
_exptl_crystal_size_min 0.27
_refine_diff_density_max 0.409
_refine_diff_density_min -0.279
_refine_diff_density_rms 0.081
_refine_ls_extinction_coef 0.030(6)
_refine_ls_extinction_expression Fc^*^=kFc[1+0.001xFc^2^\l^3^/sin(2\q)]^-1/4^
_refine_ls_extinction_method SHELXL
_refine_ls_goodness_of_fit_ref 1.139
_refine_ls_hydrogen_treatment constr
_refine_ls_matrix_type full
_refine_ls_number_parameters 265
_refine_ls_number_reflns 3723
_refine_ls_number_restraints 0
_refine_ls_restrained_S_all 1.139
_refine_ls_R_factor_all 0.1349
_refine_ls_R_factor_gt 0.0901
_refine_ls_shift/su_max 0.000
_refine_ls_shift/su_mean 0.000
_refine_ls_structure_factor_coef Fsqd
_refine_ls_weighting_details 'calc w=1/[\s^2^(Fo^2^)+(0.1464P)^2^+3.2045P] where P=(Fo^2^+2Fc^2^)/3'
_refine_ls_weighting_scheme calc
_refine_ls_wR_factor_gt 0.2854
_refine_ls_wR_factor_ref 0.3272
_reflns_number_gt 2285
_reflns_number_total 3723
_reflns_threshold_expression >2sigma(I)
_cod_data_source_file c2cc37464a.txt
_cod_data_source_block 5i
_cod_depositor_comments
;
The following automatic conversions were performed:

'_refine_ls_hydrogen_treatment' value 'CONSTR' changed to 'constr'
according to the built-in table from CIF Core dictionary named
'cif_core.dic' version 2.4.1 from 2010-06-29.

Automatic conversion script
Id: cif_fix_values 1715 2011-07-08 13:25:40Z adriana 
;
_cod_original_sg_symbol_H-M P2(1)/c
_cod_database_code 7108755

loop_
_symmetry_equiv_pos_as_xyz
'x, y, z'
'-x, y+1/2, -z+1/2'
'-x, -y, -z'
'x, -y-1/2, z-1/2'

loop_
_atom_site_label
_atom_site_type_symbol
_atom_site_fract_x
_atom_site_fract_y
_atom_site_fract_z
_atom_site_U_iso_or_equiv
_atom_site_adp_type
_atom_site_occupancy
_atom_site_symmetry_multiplicity
_atom_site_calc_flag
_atom_site_refinement_flags
C1 C 0.7367(5) 0.6920(5) 0.1291(2) 0.0428(12) Uani 1 1 d .
C2 C 0.6059(5) 0.6788(6) 0.0962(3) 0.0556(14) Uani 1 1 d .
H2 H 0.5494 0.6205 0.1132 0.067 Uiso 1 1 calc R
C3 C 0.5590(5) 0.7507(7) 0.0389(3) 0.0651(16) Uani 1 1 d .
H3 H 0.4716 0.7395 0.0174 0.078 Uiso 1 1 calc R
C4 C 0.6389(6) 0.8380(7) 0.0134(3) 0.0643(16) Uani 1 1 d .
H4 H 0.6052 0.8885 -0.0245 0.077 Uiso 1 1 calc R
C5 C 0.7704(5) 0.8518(6) 0.0438(2) 0.0511(13) Uani 1 1 d .
H5 H 0.8246 0.9116 0.0261 0.061 Uiso 1 1 calc R
C6 C 0.8219(5) 0.7776(5) 0.1003(2) 0.0413(11) Uani 1 1 d .
C7 C 0.9603(5) 0.7839(5) 0.1340(2) 0.0428(11) Uani 1 1 d .
C8 C 0.9959(5) 0.7385(5) 0.1960(2) 0.0461(12) Uani 1 1 d .
H8 H 1.0840 0.7467 0.2169 0.055 Uiso 1 1 calc R
C9 C 0.9024(5) 0.6760(5) 0.2328(2) 0.0450(12) Uani 1 1 d .
H9 H 0.9469 0.5962 0.2571 0.054 Uiso 1 1 calc R
C10 C 0.7004(6) 0.5358(6) 0.2158(2) 0.0548(14) Uani 1 1 d .
H10A H 0.6176 0.5847 0.2137 0.066 Uiso 1 1 calc R
H10B H 0.7402 0.5227 0.2620 0.066 Uiso 1 1 calc R
C11 C 0.6715(5) 0.3953(5) 0.1844(2) 0.0470(12) Uani 1 1 d .
C12 C 0.7570(6) 0.3321(6) 0.1501(3) 0.0564(14) Uani 1 1 d .
H12 H 0.8322 0.3790 0.1438 0.068 Uiso 1 1 calc R
C13 C 0.7311(6) 0.1993(7) 0.1252(3) 0.0678(17) Uani 1 1 d .
H13 H 0.7891 0.1571 0.1023 0.081 Uiso 1 1 calc R
C14 C 0.6216(7) 0.1301(7) 0.1338(3) 0.0713(18) Uani 1 1 d .
H14 H 0.6045 0.0408 0.1170 0.086 Uiso 1 1 calc R
C15 C 0.5369(7) 0.1923(8) 0.1673(3) 0.080(2) Uani 1 1 d .
H15 H 0.4618 0.1449 0.1733 0.096 Uiso 1 1 calc R
C16 C 0.5607(6) 0.3232(7) 0.1922(3) 0.0642(16) Uani 1 1 d .
H16 H 0.5015 0.3643 0.2146 0.077 Uiso 1 1 calc R
C17 C 0.8661(5) 0.7755(5) 0.2831(2) 0.0410(11) Uani 1 1 d .
C18 C 0.8052(5) 0.8998(5) 0.2642(2) 0.0480(12) Uani 1 1 d .
H18 H 0.7873 0.9238 0.2198 0.058 Uiso 1 1 calc R
C19 C 0.7699(5) 0.9893(6) 0.3088(2) 0.0528(13) Uani 1 1 d .
H19 H 0.7280 1.0727 0.2948 0.063 Uiso 1 1 calc R
C20 C 0.7971(5) 0.9552(6) 0.3754(2) 0.0504(13) Uani 1 1 d .
C21 C 0.8597(6) 0.8322(6) 0.3955(2) 0.0548(14) Uani 1 1 d .
H21 H 0.8794 0.8090 0.4400 0.066 Uiso 1 1 calc R
C22 C 0.8933(5) 0.7428(6) 0.3494(2) 0.0480(12) Uani 1 1 d .
H22 H 0.9350 0.6591 0.3632 0.058 Uiso 1 1 calc R
C23 C 0.7850(8) 1.0225(8) 0.4848(3) 0.090(2) Uani 1 1 d .
H23A H 0.7373 0.9408 0.4930 0.135 Uiso 1 1 calc R
H23B H 0.7578 1.1000 0.5080 0.135 Uiso 1 1 calc R
H23C H 0.8780 1.0071 0.4999 0.135 Uiso 1 1 calc R
C24 C 1.0630(5) 0.8308(5) 0.0984(2) 0.0471(12) Uani 1 1 d .
C25 C 1.2862(6) 0.8910(8) 0.1095(3) 0.080(2) Uani 1 1 d .
H25A H 1.2835 0.8313 0.0722 0.120 Uiso 1 1 calc R
H25B H 1.3667 0.8750 0.1410 0.120 Uiso 1 1 calc R
H25C H 1.2826 0.9863 0.0955 0.120 Uiso 1 1 calc R
N1 N 0.7870(4) 0.6223(4) 0.18627(18) 0.0480(11) Uani 1 1 d .
O1 O 1.0501(4) 0.8359(5) 0.04014(19) 0.0785(14) Uani 1 1 d .
O2 O 1.1760(4) 0.8615(4) 0.13909(18) 0.0601(11) Uani 1 1 d .
O3 O 0.7582(5) 1.0514(5) 0.41594(19) 0.0785(14) Uani 1 1 d .

loop_
_atom_site_aniso_label
_atom_site_aniso_U_11
_atom_site_aniso_U_22
_atom_site_aniso_U_33
_atom_site_aniso_U_23
_atom_site_aniso_U_13
_atom_site_aniso_U_12
C1 0.054(3) 0.042(3) 0.033(2) -0.003(2) 0.010(2) -0.001(2)
C2 0.052(3) 0.065(4) 0.053(3) -0.006(3) 0.017(2) -0.004(3)
C3 0.047(3) 0.089(5) 0.053(3) 0.000(3) -0.002(2) 0.004(3)
C4 0.058(3) 0.085(5) 0.047(3) 0.014(3) 0.004(2) 0.006(3)
C5 0.057(3) 0.056(3) 0.041(3) 0.007(2) 0.012(2) 0.000(2)
C6 0.052(3) 0.039(3) 0.033(2) -0.002(2) 0.0081(19) 0.000(2)
C7 0.049(3) 0.045(3) 0.034(2) -0.005(2) 0.007(2) 0.001(2)
C8 0.045(3) 0.051(3) 0.040(3) 0.000(2) 0.005(2) 0.001(2)
C9 0.055(3) 0.043(3) 0.035(2) 0.004(2) 0.005(2) 0.003(2)
C10 0.070(3) 0.053(3) 0.044(3) 0.004(2) 0.020(2) -0.008(3)
C11 0.051(3) 0.052(3) 0.036(2) 0.008(2) 0.002(2) -0.006(2)
C12 0.057(3) 0.055(4) 0.055(3) -0.002(3) 0.007(3) -0.003(3)
C13 0.067(4) 0.063(4) 0.068(4) -0.009(3) 0.000(3) 0.013(3)
C14 0.090(5) 0.051(4) 0.062(4) -0.003(3) -0.013(3) -0.010(3)
C15 0.082(5) 0.081(5) 0.073(4) -0.002(4) 0.005(4) -0.038(4)
C16 0.063(3) 0.070(4) 0.061(3) -0.003(3) 0.014(3) -0.013(3)
C17 0.048(3) 0.038(3) 0.035(2) 0.005(2) 0.0036(19) -0.006(2)
C18 0.067(3) 0.046(3) 0.030(2) 0.006(2) 0.006(2) 0.001(2)
C19 0.066(3) 0.041(3) 0.050(3) 0.004(2) 0.009(2) 0.001(2)
C20 0.068(3) 0.043(3) 0.043(3) -0.006(2) 0.017(2) -0.005(2)
C21 0.074(4) 0.056(4) 0.033(2) 0.005(2) 0.008(2) -0.004(3)
C22 0.057(3) 0.046(3) 0.038(2) 0.005(2) 0.004(2) 0.002(2)
C23 0.142(7) 0.085(5) 0.048(4) -0.007(3) 0.034(4) 0.017(5)
C24 0.051(3) 0.047(3) 0.044(3) -0.004(2) 0.010(2) 0.000(2)
C25 0.067(4) 0.096(5) 0.082(4) -0.011(4) 0.027(3) -0.032(4)
N1 0.064(3) 0.045(2) 0.034(2) 0.0013(18) 0.0090(18) -0.013(2)
O1 0.065(2) 0.129(4) 0.045(2) 0.011(2) 0.0187(18) -0.006(2)
O2 0.056(2) 0.075(3) 0.053(2) -0.0152(19) 0.0181(17) -0.0204(19)
O3 0.128(4) 0.062(3) 0.052(2) -0.005(2) 0.033(2) 0.011(2)

loop_
_atom_type_symbol
_atom_type_description
_atom_type_scat_dispersion_real
_atom_type_scat_dispersion_imag
_atom_type_scat_source
C C 0.0033 0.0016 'International Tables Vol C Tables 4.2.6.8 and 6.1.1.4'
H H 0.0000 0.0000 'International Tables Vol C Tables 4.2.6.8 and 6.1.1.4'
N N 0.0061 0.0033 'International Tables Vol C Tables 4.2.6.8 and 6.1.1.4'
O O 0.0106 0.0060 'International Tables Vol C Tables 4.2.6.8 and 6.1.1.4'

loop_
_geom_angle_atom_site_label_1
_geom_angle_atom_site_label_2
_geom_angle_atom_site_label_3
_geom_angle
N1 C1 C2 122.7(5)
N1 C1 C6 119.2(4)
C2 C1 C6 118.1(4)
C3 C2 C1 121.0(5)
C3 C2 H2 119.5
C1 C2 H2 119.5
C4 C3 C2 120.8(5)
C4 C3 H3 119.6
C2 C3 H3 119.6
C3 C4 C5 120.0(5)
C3 C4 H4 120.0
C5 C4 H4 120.0
C6 C5 C4 120.7(5)
C6 C5 H5 119.7
C4 C5 H5 119.7
C5 C6 C1 119.3(4)
C5 C6 C7 123.7(5)
C1 C6 C7 117.0(4)
C8 C7 C6 119.8(4)
C8 C7 C24 119.6(4)
C6 C7 C24 120.5(4)
C7 C8 C9 123.4(4)
C7 C8 H8 118.3
C9 C8 H8 118.3
N1 C9 C8 109.4(4)
N1 C9 C17 113.1(4)
C8 C9 C17 112.3(4)
N1 C9 H9 107.2
C8 C9 H9 107.2
C17 C9 H9 107.2
N1 C10 C11 114.7(4)
N1 C10 H10A 108.6
C11 C10 H10A 108.6
N1 C10 H10B 108.6
C11 C10 H10B 108.6
H10A C10 H10B 107.6
C16 C11 C12 118.3(5)
C16 C11 C10 119.8(5)
C12 C11 C10 121.8(5)
C11 C12 C13 120.1(6)
C11 C12 H12 119.9
C13 C12 H12 119.9
C14 C13 C12 120.5(6)
C14 C13 H13 119.8
C12 C13 H13 119.8
C13 C14 C15 119.6(6)
C13 C14 H14 120.2
C15 C14 H14 120.2
C14 C15 C16 120.8(6)
C14 C15 H15 119.6
C16 C15 H15 119.6
C15 C16 C11 120.7(6)
C15 C16 H16 119.6
C11 C16 H16 119.6
C18 C17 C22 118.2(5)
C18 C17 C9 121.1(4)
C22 C17 C9 120.8(4)
C19 C18 C17 121.7(4)
C19 C18 H18 119.2
C17 C18 H18 119.2
C18 C19 C20 119.8(5)
C18 C19 H19 120.1
C20 C19 H19 120.1
O3 C20 C21 125.2(5)
O3 C20 C19 115.3(5)
C21 C20 C19 119.5(5)
C20 C21 C22 119.7(5)
C20 C21 H21 120.2
C22 C21 H21 120.2
C21 C22 C17 121.2(5)
C21 C22 H22 119.4
C17 C22 H22 119.4
O3 C23 H23A 109.5
O3 C23 H23B 109.5
H23A C23 H23B 109.5
O3 C23 H23C 109.5
H23A C23 H23C 109.5
H23B C23 H23C 109.5
O1 C24 O2 122.6(5)
O1 C24 C7 125.1(5)
O2 C24 C7 112.2(4)
O2 C25 H25A 109.5
O2 C25 H25B 109.5
H25A C25 H25B 109.5
O2 C25 H25C 109.5
H25A C25 H25C 109.5
H25B C25 H25C 109.5
C1 N1 C10 119.3(4)
C1 N1 C9 120.8(4)
C10 N1 C9 114.4(4)
C24 O2 C25 116.5(4)
C20 O3 C23 117.6(5)

loop_
_geom_bond_atom_site_label_1
_geom_bond_atom_site_label_2
_geom_bond_distance
C1 N1 1.370(6)
C1 C2 1.391(7)
C1 C6 1.423(7)
C2 C3 1.375(8)
C2 H2 0.9300
C3 C4 1.358(8)
C3 H3 0.9300
C4 C5 1.384(8)
C4 H4 0.9300
C5 C6 1.383(7)
C5 H5 0.9300
C6 C7 1.461(7)
C7 C8 1.337(6)
C7 C24 1.482(7)
C8 C9 1.477(7)
C8 H8 0.9300
C9 N1 1.469(6)
C9 C17 1.517(7)
C9 H9 0.9800
C10 N1 1.446(6)
C10 C11 1.504(7)
C10 H10A 0.9700
C10 H10B 0.9700
C11 C16 1.376(7)
C11 C12 1.383(8)
C12 C13 1.383(9)
C12 H12 0.9300
C13 C14 1.356(9)
C13 H13 0.9300
C14 C15 1.362(10)
C14 H14 0.9300
C15 C16 1.364(9)
C15 H15 0.9300
C16 H16 0.9300
C17 C18 1.370(7)
C17 C22 1.383(6)
C18 C19 1.368(7)
C18 H18 0.9300
C19 C20 1.392(7)
C19 H19 0.9300
C20 O3 1.365(6)
C20 C21 1.372(8)
C21 C22 1.383(7)
C21 H21 0.9300
C22 H22 0.9300
C23 O3 1.427(7)
C23 H23A 0.9600
C23 H23B 0.9600
C23 H23C 0.9600
C24 O1 1.190(6)
C24 O2 1.328(6)
C25 O2 1.429(7)
C25 H25A 0.9600
C25 H25B 0.9600
C25 H25C 0.9600

loop_
_geom_torsion_atom_site_label_1
_geom_torsion_atom_site_label_2
_geom_torsion_atom_site_label_3
_geom_torsion_atom_site_label_4
_geom_torsion
N1 C1 C2 C3 179.9(5)
C6 C1 C2 C3 -2.5(8)
C1 C2 C3 C4 -0.9(9)
C2 C3 C4 C5 2.2(10)
C3 C4 C5 C6 -0.1(9)
C4 C5 C6 C1 -3.3(8)
C4 C5 C6 C7 178.2(5)
N1 C1 C6 C5 -177.8(4)
C2 C1 C6 C5 4.5(7)
N1 C1 C6 C7 0.8(7)
C2 C1 C6 C7 -176.9(4)
C5 C6 C7 C8 163.2(5)
C1 C6 C7 C8 -15.3(7)
C5 C6 C7 C24 -21.2(7)
C1 C6 C7 C24 160.2(4)
C6 C7 C8 C9 2.3(8)
C24 C7 C8 C9 -173.3(5)
C7 C8 C9 N1 22.3(7)
C7 C8 C9 C17 -104.1(5)
N1 C10 C11 C16 -158.5(5)
N1 C10 C11 C12 24.8(7)
C16 C11 C12 C13 -0.6(8)
C10 C11 C12 C13 176.1(5)
C11 C12 C13 C14 0.2(9)
C12 C13 C14 C15 0.0(9)
C13 C14 C15 C16 0.0(10)
C14 C15 C16 C11 -0.4(10)
C12 C11 C16 C15 0.7(8)
C10 C11 C16 C15 -176.1(5)
N1 C9 C17 C18 -63.7(6)
C8 C9 C17 C18 60.8(6)
N1 C9 C17 C22 116.0(5)
C8 C9 C17 C22 -119.5(5)
C22 C17 C18 C19 -0.9(7)
C9 C17 C18 C19 178.9(5)
C17 C18 C19 C20 0.6(8)
C18 C19 C20 O3 179.9(5)
C18 C19 C20 C21 0.3(8)
O3 C20 C21 C22 179.5(5)
C19 C20 C21 C22 -0.9(8)
C20 C21 C22 C17 0.6(8)
C18 C17 C22 C21 0.3(8)
C9 C17 C22 C21 -179.5(5)
C8 C7 C24 O1 157.8(6)
C6 C7 C24 O1 -17.8(8)
C8 C7 C24 O2 -19.2(7)
C6 C7 C24 O2 165.2(4)
C2 C1 N1 C10 -2.8(7)
C6 C1 N1 C10 179.6(4)
C2 C1 N1 C9 -155.4(5)
C6 C1 N1 C9 27.1(7)
C11 C10 N1 C1 79.2(6)
C11 C10 N1 C9 -126.5(5)
C8 C9 N1 C1 -37.3(6)
C17 C9 N1 C1 88.7(5)
C8 C9 N1 C10 168.9(4)
C17 C9 N1 C10 -65.1(6)
O1 C24 O2 C25 -4.8(8)
C7 C24 O2 C25 172.4(5)
C21 C20 O3 C23 0.3(9)
C19 C20 O3 C23 -179.3(6)
